data_1530900
loop_
_publ_author_name
'Treushnikov, E.N.'
'Kuskov, V.I.'
'Belov, N.V.'

_publ_section_title
;
 X-ray structural study of the electron structure of cupric sulfate
 tricarbamide Cu S O4 * 3C O (N H2)2
;
_journal_name_full Kristallografiya
_journal_page_first 994
_journal_page_last 1003
_journal_volume 22
_journal_year 1977
_chemical_formula_sum 'C3 H12 Cu N6 O7 S'
_chemical_name_systematic 'Cu S O4 (C O (N H2)2 )3'
_space_group_IT_number 60
_symmetry_space_group_name_Hall '-P 2n 2ab'
_symmetry_space_group_name_H-M 'P b c n'
_cell_angle_alpha 90
_cell_angle_beta 90
_cell_angle_gamma 90
_cell_formula_units_Z 4
_cell_length_a 13.004
_cell_length_b 9.268
_cell_length_c 8.873
_cell_volume 1069.383
_citation_journal_id_ASTM KRISAJ
_cod_data_source_file Treushnikov_KRISAJ_1977_341.cif
_cod_data_source_block C3H12Cu1N6O7S1
_cod_original_formula_sum 'C3 H12 Cu1 N6 O7 S1'
_cod_database_code 1530900

loop_
_symmetry_equiv_pos_as_xyz
x,y,z
-x+1/2,-y+1/2,z+1/2
x+1/2,-y+1/2,-z
-x,y,-z+1/2
-x,-y,-z
x-1/2,y-1/2,-z-1/2
-x-1/2,y-1/2,z
x,-y,z-1/2

loop_
_atom_site_label
_atom_site_type_symbol
_atom_site_fract_x
_atom_site_fract_y
_atom_site_fract_z
_atom_site_occupancy
_atom_site_U_iso_or_equiv
N2 N-3 0.2919 0.3357 0.0406 1 0.0
O1 O-2 0.0803 0.1622 0.1843 1 0.0
S1 S+6 0 0.2517 0.25 1 0.0
O4 O-2 0.5 0.1479 0.25 1 0.0
C1 C+4 0.2834 0.0942 0.4697 1 0.0
H1 H+1 0.219 0.098 0.262 1 0.0
Cu1 Cu+2 0 0.5 0 1 0.0
H4 H+1 0.291 0.331 0.141 1 0.0
O3 O-2 0.1411 0.4507 0.0463 1 0.0
N1 N-3 0.2748 0.0727 0.323 1 0.0
H3 H+1 0.155 0.201 0.481 1 0.0
H6 H+1 0.471 0.454 0.349 1 0.0
H5 H+1 0.448 0.307 0.443 1 0.0
C2 C+4 0.5 0.2834 0.25 1 0.0
O2 O-2 0.0492 0.3437 0.3672 1 0.0
H2 H+1 0.33 0.021 0.294 1 0.0
N3 N-3 0.4536 0.3589 0.359 1 0.0
